data_4133552
loop_
_publ_author_name
'Qin, Jun-Sheng'
'Yuan, Shuai'
'Zhang, Lei'
'Li, Bao'
'Du, Dong-Ying'
'Huang, Ning'
'Guan, Wei'
'Drake, Hannah F.'
'Pang, Jiandong'
'Lan, Ya-Qian'
'Alsalme, Ali'
'Zhou, Hong-Cai'

_publ_section_title
;
 Creating Well-Defined Hexabenzocoronene in Zirconium Metal-Organic
 Framework by Postsynthetic Annulation.
;
_journal_issue 5
_journal_name_full 'Journal of the American Chemical Society'
_journal_page_first 2054
_journal_page_last 2060
_journal_paper_doi 10.1021/jacs.8b11042
_journal_volume 141
_journal_year 2019
_chemical_formula_moiety '0.06(C1344 H576 O512 Zr96)'
_chemical_formula_sum 'C84 H36 O32 Zr6'
_chemical_formula_weight 2104.45
_space_group_crystal_system cubic
_space_group_IT_number 227
_space_group_name_Hall '-F 4vw 2vw 3'
_space_group_name_H-M_alt 'F d -3 m :2'
_atom_sites_solution_hydrogens geom
_atom_sites_solution_primary direct
_audit_creation_date 2018-08-03
_audit_creation_method
;
Olex2 1.2
(compiled 2018.05.29 svn.r3508 for OlexSys, GUI svn.r5506)
;
_cell_angle_alpha 90
_cell_angle_beta 90
_cell_angle_gamma 90
_cell_formula_units_Z 16
_cell_length_a 44.655(10)
_cell_length_b 44.655
_cell_length_c 44.655
_cell_measurement_reflns_used 9776
_cell_measurement_temperature 100
_cell_measurement_theta_max 68.762
_cell_measurement_theta_min 2.799
_cell_volume 89045(2)
_computing_cell_refinement 'SAINT v8.37A (Bruker, 2015)'
_computing_data_reduction 'SAINT v8.37A (Bruker, 2015)'
_computing_molecular_graphics 'Olex2 (Dolomanov et al., 2009)'
_computing_publication_material 'Olex2 (Dolomanov et al., 2009)'
_computing_structure_refinement 'XL (Sheldrick, 2008)'
_computing_structure_solution 'ShelXS (Sheldrick, 2008)'
_diffrn_ambient_temperature 100.0
_diffrn_detector 'Bruker APEX2 area detector'
_diffrn_detector_area_resol_mean 7.9
_diffrn_detector_type 'CCD area detector'
_diffrn_measured_fraction_theta_full 0.999
_diffrn_measured_fraction_theta_max 0.996
_diffrn_measurement_device 'three-circle diffractometer'
_diffrn_measurement_device_type 'Bruker SMART APEX2 area detector'
_diffrn_measurement_method '\w and \f scans'
_diffrn_radiation_monochromator 'mirror optics'
_diffrn_radiation_probe x-ray
_diffrn_radiation_type CuK\a
_diffrn_radiation_wavelength 1.54184
_diffrn_reflns_av_R_equivalents 0.0897
_diffrn_reflns_av_unetI/netI 0.0276
_diffrn_reflns_Laue_measured_fraction_full 0.999
_diffrn_reflns_Laue_measured_fraction_max 0.996
_diffrn_reflns_limit_h_max 53
_diffrn_reflns_limit_h_min -42
_diffrn_reflns_limit_k_max 53
_diffrn_reflns_limit_k_min -50
_diffrn_reflns_limit_l_max 44
_diffrn_reflns_limit_l_min -36
_diffrn_reflns_number 80613
_diffrn_reflns_point_group_measured_fraction_full 0.999
_diffrn_reflns_point_group_measured_fraction_max 0.996
_diffrn_reflns_theta_full 67.684
_diffrn_reflns_theta_max 68.762
_diffrn_reflns_theta_min 2.799
_diffrn_source 'microfocus sealed X-ray tube'
_diffrn_source_type 'Incoatec I\ms'
_exptl_absorpt_coefficient_mu 2.499
_exptl_absorpt_correction_T_max 0.7531
_exptl_absorpt_correction_T_min 0.5725
_exptl_absorpt_correction_type multi-scan
_exptl_absorpt_process_details
;
SADABS-2016/2 (Bruker,2016/2) was used for absorption correction.
wR2(int) was 0.0944 before and 0.0645 after correction.
The Ratio of minimum to maximum transmission is 0.7602.
The \l/2 correction factor is Not present.
;
_exptl_crystal_colour black
_exptl_crystal_colour_primary black
_exptl_crystal_density_diffrn 0.628
_exptl_crystal_description octahedral
_exptl_crystal_F_000 16576
_exptl_crystal_size_max 0.07
_exptl_crystal_size_mid 0.07
_exptl_crystal_size_min 0.07
_platon_squeeze_details
;
;
_refine_diff_density_max 6.112
_refine_diff_density_min -1.822
_refine_diff_density_rms 0.220
_refine_ls_extinction_method none
_refine_ls_goodness_of_fit_ref 1.744
_refine_ls_hydrogen_treatment constr
_refine_ls_matrix_type full
_refine_ls_number_parameters 44
_refine_ls_number_reflns 3841
_refine_ls_number_restraints 76
_refine_ls_restrained_S_all 1.941
_refine_ls_R_factor_all 0.1856
_refine_ls_R_factor_gt 0.1625
_refine_ls_shift/su_max 0.000
_refine_ls_shift/su_mean 0.000
_refine_ls_structure_factor_coef Fsqd
_refine_ls_weighting_details 'w=1/[\s^2^(Fo^2^)+(0.2000P)^2^] where P=(Fo^2^+2Fc^2^)/3'
_refine_ls_weighting_scheme calc
_refine_ls_wR_factor_gt 0.4203
_refine_ls_wR_factor_ref 0.4359
_reflns_Friedel_coverage 0.000
_reflns_number_gt 2732
_reflns_number_total 3841
_reflns_threshold_expression 'I > 2\s(I)'
_cod_data_source_file ja8b11042_si_001.cif
_cod_data_source_block PCN-136
_cod_original_cell_volume 89045(6)
_cod_original_sg_symbol_H-M 'F d -3 m'
_cod_database_code 4133552
_shelx_shelxl_version_number 2014/7
_shelx_space_group_comment
;
The symmetry employed for this shelxl refinement is uniquely defined
by the following loop, which should always be used as a source of
symmetry information in preference to the above space-group names.
They are only intended as comments.
;
_shelx_estimated_absorpt_t_max 0.844
_shelx_estimated_absorpt_t_min 0.844
_olex2_refinement_description
;
1. Fixed Uiso
 At 1.2 times of:
  All C(H) groups
2. Restrained distances
 O1-Zr1_$1
 2.18 with sigma of 0.005
 C9-C8
 1.4 with sigma of 0.005
 C7-C7_$2
 2.2 with sigma of 0.005
 C8-C8_$2
 2.2 with sigma of 0.005
 C8_$2-C8_$3
 1.4 with sigma of 0.005
 C6-C5
 1.5 with sigma of 0.005
 C10_$4-C10
 1.4 with sigma of 0.005
 C9-C10
 1.4 with sigma of 0.005
 C8_$2-C7_$2
 1.4 with sigma of 0.005
 C3-C2 \\sim C4-C3 \\sim C5-C4 \\sim C7-C6 \\sim C8-C7 \\sim C9-C8 \\sim C9-C10
 with sigma of 0.02
 C6-C5 \\sim C2-C1
 with sigma of 0.02
 C8-C7 \\sim C9-C8 \\sim C9-C8_$2 \\sim C8_$2-C7_$2 \\sim C7_$2-C6 \\sim C7-C6
 with sigma of 0.02
3. Restrained planarity
 C9, C8, C7, C6, C7_$2, C8_$2
 with sigma of 0.1
4. Uiso/Uaniso restraints and constraints
Uanis(C10) \\sim Ueq: with sigma of 0.005 and sigma for terminal atoms of 0.01
Uanis(C4) \\sim Ueq: with sigma of 0.005 and sigma for terminal atoms of 0.01
Uanis(O4) \\sim Ueq: with sigma of 0.005 and sigma for terminal atoms of 0.01
Uanis(O4) = Uanis(O3) = Uanis(O2) = Uanis(O1)
Uanis(C1) = Uanis(C2) = Uanis(C3) = Uanis(C4) = Uanis(C5) = Uanis(C6) =
Uanis(C7) = Uanis(C8) = Uanis(C9) = Uanis(C10)
5.a Aromatic/amide H refined with riding coordinates:
 C3(H3), C7(H7), C4(H4)
;
_olex2_submission_special_instructions 'No special instructions were received'

loop_
_space_group_symop_operation_xyz
'x, y, z'
'-y, x+1/4, z+1/4'
'-x+1/4, -y+1/4, z'
'y+1/4, -x, z+1/4'
'x+1/4, -z, y+1/4'
'x, -y+1/4, -z+1/4'
'x+1/4, z+1/4, -y'
'z+1/4, y+1/4, -x'
'-x+1/4, y, -z+1/4'
'-z, y+1/4, x+1/4'
'z, x, y'
'y, z, x'
'-y+1/4, -z+1/4, x'
'z, -x+1/4, -y+1/4'
'-y+1/4, z, -x+1/4'
'-z+1/4, -x+1/4, y'
'-z+1/4, x, -y+1/4'
'y, -z+1/4, -x+1/4'
'y+1/4, x+1/4, -z'
'-y, -x, -z'
'-x, z+1/4, y+1/4'
'-x, -z, -y'
'z+1/4, -y, x+1/4'
'-z, -y, -x'
'x, y+1/2, z+1/2'
'-y, x+3/4, z+3/4'
'-x+1/4, -y+3/4, z+1/2'
'y+1/4, -x+1/2, z+3/4'
'x+1/4, -z+1/2, y+3/4'
'x, -y+3/4, -z+3/4'
'x+1/4, z+3/4, -y+1/2'
'z+1/4, y+3/4, -x+1/2'
'-x+1/4, y+1/2, -z+3/4'
'-z, y+3/4, x+3/4'
'z, x+1/2, y+1/2'
'y, z+1/2, x+1/2'
'-y+1/4, -z+3/4, x+1/2'
'z, -x+3/4, -y+3/4'
'-y+1/4, z+1/2, -x+3/4'
'-z+1/4, -x+3/4, y+1/2'
'-z+1/4, x+1/2, -y+3/4'
'y, -z+3/4, -x+3/4'
'y+1/4, x+3/4, -z+1/2'
'-y, -x+1/2, -z+1/2'
'-x, z+3/4, y+3/4'
'-x, -z+1/2, -y+1/2'
'z+1/4, -y+1/2, x+3/4'
'-z, -y+1/2, -x+1/2'
'x+1/2, y, z+1/2'
'-y+1/2, x+1/4, z+3/4'
'-x+3/4, -y+1/4, z+1/2'
'y+3/4, -x, z+3/4'
'x+3/4, -z, y+3/4'
'x+1/2, -y+1/4, -z+3/4'
'x+3/4, z+1/4, -y+1/2'
'z+3/4, y+1/4, -x+1/2'
'-x+3/4, y, -z+3/4'
'-z+1/2, y+1/4, x+3/4'
'z+1/2, x, y+1/2'
'y+1/2, z, x+1/2'
'-y+3/4, -z+1/4, x+1/2'
'z+1/2, -x+1/4, -y+3/4'
'-y+3/4, z, -x+3/4'
'-z+3/4, -x+1/4, y+1/2'
'-z+3/4, x, -y+3/4'
'y+1/2, -z+1/4, -x+3/4'
'y+3/4, x+1/4, -z+1/2'
'-y+1/2, -x, -z+1/2'
'-x+1/2, z+1/4, y+3/4'
'-x+1/2, -z, -y+1/2'
'z+3/4, -y, x+3/4'
'-z+1/2, -y, -x+1/2'
'x+1/2, y+1/2, z'
'-y+1/2, x+3/4, z+1/4'
'-x+3/4, -y+3/4, z'
'y+3/4, -x+1/2, z+1/4'
'x+3/4, -z+1/2, y+1/4'
'x+1/2, -y+3/4, -z+1/4'
'x+3/4, z+3/4, -y'
'z+3/4, y+3/4, -x'
'-x+3/4, y+1/2, -z+1/4'
'-z+1/2, y+3/4, x+1/4'
'z+1/2, x+1/2, y'
'y+1/2, z+1/2, x'
'-y+3/4, -z+3/4, x'
'z+1/2, -x+3/4, -y+1/4'
'-y+3/4, z+1/2, -x+1/4'
'-z+3/4, -x+3/4, y'
'-z+3/4, x+1/2, -y+1/4'
'y+1/2, -z+3/4, -x+1/4'
'y+3/4, x+3/4, -z'
'-y+1/2, -x+1/2, -z'
'-x+1/2, z+3/4, y+1/4'
'-x+1/2, -z+1/2, -y'
'z+3/4, -y+1/2, x+1/4'
'-z+1/2, -y+1/2, -x'
'-x, -y, -z'
'y, -x-1/4, -z-1/4'
'x-1/4, y-1/4, -z'
'-y-1/4, x, -z-1/4'
'-x-1/4, z, -y-1/4'
'-x, y-1/4, z-1/4'
'-x-1/4, -z-1/4, y'
'-z-1/4, -y-1/4, x'
'x-1/4, -y, z-1/4'
'z, -y-1/4, -x-1/4'
'-z, -x, -y'
'-y, -z, -x'
'y-1/4, z-1/4, -x'
'-z, x-1/4, y-1/4'
'y-1/4, -z, x-1/4'
'z-1/4, x-1/4, -y'
'z-1/4, -x, y-1/4'
'-y, z-1/4, x-1/4'
'-y-1/4, -x-1/4, z'
'y, x, z'
'x, -z-1/4, -y-1/4'
'x, z, y'
'-z-1/4, y, -x-1/4'
'z, y, x'
'-x, -y+1/2, -z+1/2'
'y, -x+1/4, -z+1/4'
'x-1/4, y+1/4, -z+1/2'
'-y-1/4, x+1/2, -z+1/4'
'-x-1/4, z+1/2, -y+1/4'
'-x, y+1/4, z+1/4'
'-x-1/4, -z+1/4, y+1/2'
'-z-1/4, -y+1/4, x+1/2'
'x-1/4, -y+1/2, z+1/4'
'z, -y+1/4, -x+1/4'
'-z, -x+1/2, -y+1/2'
'-y, -z+1/2, -x+1/2'
'y-1/4, z+1/4, -x+1/2'
'-z, x+1/4, y+1/4'
'y-1/4, -z+1/2, x+1/4'
'z-1/4, x+1/4, -y+1/2'
'z-1/4, -x+1/2, y+1/4'
'-y, z+1/4, x+1/4'
'-y-1/4, -x+1/4, z+1/2'
'y, x+1/2, z+1/2'
'x, -z+1/4, -y+1/4'
'x, z+1/2, y+1/2'
'-z-1/4, y+1/2, -x+1/4'
'z, y+1/2, x+1/2'
'-x+1/2, -y, -z+1/2'
'y+1/2, -x-1/4, -z+1/4'
'x+1/4, y-1/4, -z+1/2'
'-y+1/4, x, -z+1/4'
'-x+1/4, z, -y+1/4'
'-x+1/2, y-1/4, z+1/4'
'-x+1/4, -z-1/4, y+1/2'
'-z+1/4, -y-1/4, x+1/2'
'x+1/4, -y, z+1/4'
'z+1/2, -y-1/4, -x+1/4'
'-z+1/2, -x, -y+1/2'
'-y+1/2, -z, -x+1/2'
'y+1/4, z-1/4, -x+1/2'
'-z+1/2, x-1/4, y+1/4'
'y+1/4, -z, x+1/4'
'z+1/4, x-1/4, -y+1/2'
'z+1/4, -x, y+1/4'
'-y+1/2, z-1/4, x+1/4'
'-y+1/4, -x-1/4, z+1/2'
'y+1/2, x, z+1/2'
'x+1/2, -z-1/4, -y+1/4'
'x+1/2, z, y+1/2'
'-z+1/4, y, -x+1/4'
'z+1/2, y, x+1/2'
'-x+1/2, -y+1/2, -z'
'y+1/2, -x+1/4, -z-1/4'
'x+1/4, y+1/4, -z'
'-y+1/4, x+1/2, -z-1/4'
'-x+1/4, z+1/2, -y-1/4'
'-x+1/2, y+1/4, z-1/4'
'-x+1/4, -z+1/4, y'
'-z+1/4, -y+1/4, x'
'x+1/4, -y+1/2, z-1/4'
'z+1/2, -y+1/4, -x-1/4'
'-z+1/2, -x+1/2, -y'
'-y+1/2, -z+1/2, -x'
'y+1/4, z+1/4, -x'
'-z+1/2, x+1/4, y-1/4'
'y+1/4, -z+1/2, x-1/4'
'z+1/4, x+1/4, -y'
'z+1/4, -x+1/2, y-1/4'
'-y+1/2, z+1/4, x-1/4'
'-y+1/4, -x+1/4, z'
'y+1/2, x+1/2, z'
'x+1/2, -z+1/4, -y-1/4'
'x+1/2, z+1/2, y'
'-z+1/4, y+1/2, -x-1/4'
'z+1/2, y+1/2, x'

loop_
_atom_site_label
_atom_site_type_symbol
_atom_site_fract_x
_atom_site_fract_y
_atom_site_fract_z
_atom_site_U_iso_or_equiv
_atom_site_adp_type
_atom_site_occupancy
_atom_site_site_symmetry_order
_atom_site_calc_flag
_atom_site_refinement_flags_posn
_atom_site_refinement_flags_adp
_atom_site_refinement_flags_occupancy
Zr1 Zr -0.00011(2) 0.49989(2) 0.05546(2) 0.0640(6) Uani 1 2 d DS T P
O4 O -0.00111(11) 0.45834(13) 0.08146(13) 0.0709(12) Uani 1 1 d . U .
C1 C 0.0000 0.4290(3) 0.0710(3) 0.1202(17) Uani 1 2 d DS T P
C2 C 0.0000 0.4051(3) 0.0949(3) 0.1202(17) Uani 1 2 d DS T P
C6 C 0.0000 0.33905(19) 0.16095(19) 0.1202(17) Uani 1 2 d DS T P
C5 C 0.0000 0.3628(2) 0.1372(2) 0.1202(17) Uani 1 2 d DS T P
C10 C 0.0000 0.27132(7) 0.22868(7) 0.1202(17) Uani 1 2 d DS TU P
C3 C -0.0024(2) 0.3746(2) 0.0876(3) 0.1202(17) Uani 1 1 d D . .
H3 H -0.0010 0.3693 0.0671 0.144 Uiso 1 1 calc R . .
C9 C 0.0000 0.29282(9) 0.20718(9) 0.1202(17) Uani 1 2 d DS T P
C7 C -0.02038(14) 0.31614(17) 0.16422(17) 0.1202(17) Uani 1 1 d D . .
H7 H -0.0361 0.3155 0.1498 0.144 Uiso 1 1 calc R . .
C8 C -0.02094(14) 0.29371(15) 0.18592(16) 0.1202(17) Uani 1 1 d D . .
C4 C -0.0066(3) 0.3520(3) 0.1081(2) 0.1202(17) Uani 1 1 d D U .
H4 H -0.0129 0.3322 0.1035 0.144 Uiso 1 1 calc R . .
O1 O -0.02654(14) 0.52866(9) 0.02866(9) 0.0709(12) Uani 1 2 d DS T P
O2 O 0.03099(19) 0.53099(19) 0.03099(19) 0.0709(12) Uani 1 6 d S T P
O3 O 0.04352(14) 0.50131(11) 0.08612(13) 0.0709(12) Uani 1 1 d . . .

loop_
_atom_site_aniso_label
_atom_site_aniso_U_11
_atom_site_aniso_U_22
_atom_site_aniso_U_33
_atom_site_aniso_U_23
_atom_site_aniso_U_13
_atom_site_aniso_U_12
Zr1 0.0705(7) 0.0705(7) 0.0510(7) 0.0503(5) 0.0503(5) 0.0436(5)
O4 0.077(2) 0.070(2) 0.066(2) 0.0418(17) 0.0241(17) 0.0213(17)
C1 0.125(3) 0.118(2) 0.118(2) 0.012(2) -0.0146(16) -0.0146(16)
C2 0.125(3) 0.118(2) 0.118(2) 0.012(2) -0.0146(16) -0.0146(16)
C6 0.125(3) 0.118(2) 0.118(2) 0.012(2) -0.0146(16) -0.0146(16)
C5 0.125(3) 0.118(2) 0.118(2) 0.012(2) -0.0146(16) -0.0146(16)
C10 0.125(3) 0.118(2) 0.118(2) 0.012(2) -0.0146(16) -0.0146(16)
C3 0.125(3) 0.118(2) 0.118(2) 0.012(2) -0.0146(16) -0.0146(16)
C9 0.125(3) 0.118(2) 0.118(2) 0.012(2) -0.0146(16) -0.0146(16)
C7 0.125(3) 0.118(2) 0.118(2) 0.012(2) -0.0146(16) -0.0146(16)
C8 0.125(3) 0.118(2) 0.118(2) 0.012(2) -0.0146(16) -0.0146(16)
C4 0.125(3) 0.118(2) 0.118(2) 0.012(2) -0.0146(16) -0.0146(16)
O1 0.077(2) 0.070(2) 0.066(2) 0.0418(17) 0.0241(17) 0.0213(17)
O2 0.077(2) 0.070(2) 0.066(2) 0.0418(17) 0.0241(17) 0.0213(17)
O3 0.077(2) 0.070(2) 0.066(2) 0.0418(17) 0.0241(17) 0.0213(17)

loop_
_atom_type_symbol
_atom_type_description
_atom_type_scat_dispersion_real
_atom_type_scat_dispersion_imag
_atom_type_scat_source
C C 0.0181 0.0091 'International Tables Vol C Tables 4.2.6.8 and 6.1.1.4'
H H 0.0000 0.0000 'International Tables Vol C Tables 4.2.6.8 and 6.1.1.4'
O O 0.0492 0.0322 'International Tables Vol C Tables 4.2.6.8 and 6.1.1.4'
Zr Zr -0.1862 2.2449 'International Tables Vol C Tables 4.2.6.8 and 6.1.1.4'

loop_
_geom_angle_atom_site_label_1
_geom_angle_atom_site_label_2
_geom_angle_atom_site_label_3
_geom_angle
_geom_angle_site_symmetry_1
_geom_angle_site_symmetry_3
Zr1 Zr1 Zr1 60.0 84_455 35_554
Zr1 Zr1 Zr1 59.87(2) 24_565 84_455
Zr1 Zr1 Zr1 90.0 180 84_455
Zr1 Zr1 Zr1 90.001(1) 24_565 35_554
Zr1 Zr1 Zr1 59.87(2) 180 35_554
Zr1 Zr1 Zr1 60.25(4) 24_565 180
O4 Zr1 Zr1 166.98(17) 188_455 35_554
O4 Zr1 Zr1 166.98(17) . 84_455
O4 Zr1 Zr1 112.92(13) 188_455 84_455
O4 Zr1 Zr1 112.92(13) . 35_554
O4 Zr1 Zr1 77.03(17) 188_455 24_565
O4 Zr1 Zr1 77.04(17) . 180
O4 Zr1 Zr1 111.27(17) 188_455 180
O4 Zr1 Zr1 111.27(17) . 24_565
O4 Zr1 O4 71.6(3) 188_455 .
O4 Zr1 O1 79.0(2) . 180
O4 Zr1 O1 79.0(2) 188_455 180
O4 Zr1 O2 142.58(16) 188_455 .
O4 Zr1 O2 142.58(16) . .
O4 Zr1 O3 74.6(2) . .
O4 Zr1 O3 74.6(2) 188_455 188_455
O4 Zr1 O3 112.9(2) . 188_455
O4 Zr1 O3 112.9(2) 188_455 .
O1 Zr1 Zr1 35.24(10) 180 180
O1 Zr1 Zr1 35.25(10) 180 24_565
O1 Zr1 Zr1 33.97(15) . 84_455
O1 Zr1 Zr1 91.75(17) 35_554 24_565
O1 Zr1 Zr1 89.68(17) 35_554 84_455
O1 Zr1 Zr1 89.70(16) 180 35_554
O1 Zr1 Zr1 33.97(15) 35_554 35_554
O1 Zr1 Zr1 37.22(13) . 24_565
O1 Zr1 Zr1 89.70(16) 180 84_455
O1 Zr1 Zr1 37.22(13) 35_554 180
O1 Zr1 Zr1 89.68(17) . 35_554
O1 Zr1 Zr1 91.76(17) . 180
O1 Zr1 O4 143.4(2) . .
O1 Zr1 O4 80.8(2) 35_554 .
O1 Zr1 O4 80.8(2) . 188_455
O1 Zr1 O4 143.4(2) 35_554 188_455
O1 Zr1 O1 72.46(19) 35_554 180
O1 Zr1 O1 72.47(19) . 180
O1 Zr1 O1 110.9(4) . 35_554
O1 Zr1 O2 72.2(2) . .
O1 Zr1 O2 72.2(2) 35_554 .
O1 Zr1 O2 115.3(4) 180 .
O1 Zr1 O3 81.0(2) 35_554 .
O1 Zr1 O3 81.0(2) . 188_455
O1 Zr1 O3 139.94(17) . .
O1 Zr1 O3 145.10(13) 180 .
O1 Zr1 O3 139.94(17) 35_554 188_455
O1 Zr1 O3 145.10(13) 180 188_455
O2 Zr1 Zr1 38.7(2) . 84_455
O2 Zr1 Zr1 38.7(2) . 35_554
O2 Zr1 Zr1 95.2(3) . 180
O2 Zr1 Zr1 95.2(3) . 24_565
O2 Zr1 O3 76.0(3) . .
O2 Zr1 O3 76.0(3) . 188_455
O3 Zr1 Zr1 169.95(12) 188_455 180
O3 Zr1 Zr1 80.10(13) 188_455 84_455
O3 Zr1 Zr1 112.80(11) . 84_455
O3 Zr1 Zr1 112.80(11) 188_455 35_554
O3 Zr1 Zr1 115.02(14) 188_455 24_565
O3 Zr1 Zr1 115.02(14) . 180
O3 Zr1 Zr1 169.95(12) . 24_565
O3 Zr1 Zr1 80.10(13) . 35_554
O3 Zr1 O3 68.0(3) 188_455 .
C1 O4 Zr1 128.2(8) . .
O4 C1 O4 129.5(14) . 46
O4 C1 C2 115.3(7) . .
O4 C1 C2 115.3(7) 46 .
C3 C2 C1 121.4(8) 46 .
C3 C2 C1 121.4(8) . .
C3 C2 C3 117.2(16) 46 .
C7 C6 C5 126.9(4) 46 .
C7 C6 C5 126.9(4) . .
C7 C6 C7 106.2(8) 46 .
C4 C5 C6 114.0(7) . .
C4 C5 C6 114.0(7) 46 .
C4 C5 C4 132.1(14) . 46
C10 C10 C10 119.998(1) 135 187
C10 C10 C9 120.002(2) 135 .
C10 C10 C9 120.000(1) 187 .
C4 C3 C2 124.5(14) . .
C8 C9 C10 121.6(2) . .
C8 C9 C10 121.6(2) 46 .
C8 C9 C8 116.7(4) 46 .
C6 C7 C8 128.2(5) . .
C9 C8 C7 120.3(3) . .
C9 C8 C8 118.3(2) . 187
C7 C8 C8 121.37(13) . 187
C3 C4 C5 109.3(12) . .
Zr1 O1 Zr1 112.1(3) 84_455 .
Zr1 O1 Zr1 107.53(18) 84_455 24_565
Zr1 O1 Zr1 107.53(18) . 24_565
Zr1 O2 Zr1 102.7(4) 84_455 35_554
Zr1 O2 Zr1 102.7(4) 35_554 .
Zr1 O2 Zr1 102.7(4) 84_455 .

loop_
_geom_bond_atom_site_label_1
_geom_bond_atom_site_label_2
_geom_bond_distance
_geom_bond_site_symmetry_2
Zr1 Zr1 3.496(2) 180
Zr1 Zr1 3.5093(11) 35_554
Zr1 Zr1 3.496(2) 24_565
Zr1 Zr1 3.5093(11) 84_455
Zr1 O4 2.189(5) 188_455
Zr1 O4 2.189(5) .
Zr1 O1 2.116(4) .
Zr1 O1 2.116(4) 35_554
Zr1 O1 2.217(4) 180
Zr1 O2 2.248(6) .
Zr1 O3 2.382(6) 188_455
Zr1 O3 2.382(6) .
O4 C1 1.390(9) .
C1 O4 1.391(9) 46
C1 C2 1.514(15) .
C2 C3 1.402(10) 46
C2 C3 1.402(10) .
C6 C5 1.501(5) .
C6 C7 1.377(7) 46
C6 C7 1.377(7) .
C5 C4 1.415(10) 46
C5 C4 1.415(10) .
C10 C10 1.346(5) 135
C10 C10 1.346(5) 187
C10 C9 1.358(4) .
C3 C4 1.378(11) .
C9 C8 1.333(4) 46
C9 C8 1.333(3) .
C7 C8 1.394(4) .
C8 C8 1.438(4) 187
O1 Zr1 2.116(4) 84_455
O1 Zr1 2.218(4) 24_565
O2 Zr1 2.247(6) 84_455
O2 Zr1 2.247(6) 35_554

loop_
_platon_squeeze_void_nr
_platon_squeeze_void_average_x
_platon_squeeze_void_average_y
_platon_squeeze_void_average_z
_platon_squeeze_void_volume
_platon_squeeze_void_count_electrons
_platon_squeeze_void_content
1 0.138 0.003 0.008 66018 37657 ' '
